data_1533270
loop_
_publ_author_name
'Yin Rizhu'
'Park Jong Wook'
'Choi Hannim'
'Oh Seung Keun'
'Yo Chul Hyun'

_publ_section_title
;
 Structural, magnetic and transport properties of the negative
 magnetoresistive Pr1-x Pbx Mn O3-y alloys
;
_journal_name_full 'Materials Chemistry and Physics'
_journal_page_first 137
_journal_page_last 143
_journal_volume 86
_journal_year 2004
_chemical_formula_sum 'Mn O3 Pb0.2 Pr0.8'
_chemical_name_systematic '(Pr0.8 Pb0.2) (Mn O3)'
_space_group_IT_number 62
_symmetry_space_group_name_Hall '-P 2ac 2n'
_symmetry_space_group_name_H-M 'P n m a'
_cell_angle_alpha 90
_cell_angle_beta 90
_cell_angle_gamma 90
_cell_formula_units_Z 4
_cell_length_a 5.535
_cell_length_b 7.836
_cell_length_c 5.528
_cell_volume 239.762
_citation_journal_id_ASTM MCHPDR
_cod_data_source_file YinRizhu_MCHPDR_2004_1897.cif
_cod_data_source_block Mn1O3Pb0.2Pr0.8
_cod_original_cell_volume 239.7618
_cod_original_formula_sum 'Mn1 O3 Pb0.2 Pr0.8'
_cod_database_code 1533270

loop_
_symmetry_equiv_pos_as_xyz
x,y,z
-x+1/2,-y,z+1/2
x+1/2,-y+1/2,-z+1/2
-x,y+1/2,-z
-x,-y,-z
x-1/2,y,-z-1/2
-x-1/2,y-1/2,z-1/2
x,-y-1/2,z

loop_
_atom_site_label
_atom_site_type_symbol
_atom_site_fract_x
_atom_site_fract_y
_atom_site_fract_z
_atom_site_occupancy
_atom_site_U_iso_or_equiv
Pb1 Pb+2 0.0273 0.25 -0.0072 0.2 0.0
O1 O-2 0.4873 0.25 0.854 1 0.0
Mn1 Mn+3 0 0 0.5 1 0.0
Pr1 Pr+3 0.0273 0.25 -0.0072 0.8 0.0
O2 O-2 0.3034 0.0257 0.7558 1 0.0
